data_7114010
loop_
_publ_author_name
'Tao, Jun'
'Zhang, Yong'
'Tong, Ming-Liang'
'Chen, Xiao-Ming'
'Yuen, Tan'
'Lin, C. L.'
'Huang, Xiaoying'
'Li, Jing'

_publ_section_title
;
 A mixed-valence copper coordination polymer generated by hydrothermal
 metal/ligand redox reactions
;
_journal_coden_ASTM CHCOFS
_journal_issue 13
_journal_name_full
;
 Chemical Communications (Cambridge, United Kingdom)
;
_journal_page_first 1342
_journal_page_last 1343
_journal_paper_doi 10.1039/b203301a
_journal_year 2002
_chemical_formula_sum 'C18 H11 Cu2 N2 O5'
_chemical_formula_weight 462.37
_space_group_IT_number 14
_symmetry_cell_setting monoclinic
_symmetry_space_group_name_Hall '-P 2yn'
_symmetry_space_group_name_H-M 'P 1 21/n 1'
_atom_sites_solution_hydrogens geom
_atom_sites_solution_primary direct
_atom_sites_solution_secondary difmap
_audit_creation_method SHELXL-97
_cell_angle_alpha 90.00
_cell_angle_beta 91.54
_cell_angle_gamma 90.00
_cell_formula_units_Z 4
_cell_length_a 5.3310(10)
_cell_length_b 22.863(7)
_cell_length_c 13.088(4)
_cell_measurement_reflns_used 25
_cell_measurement_temperature 293(2)
_cell_measurement_theta_max 15
_cell_measurement_theta_min 7
_cell_volume 1594.6(8)
_computing_cell_refinement 'SHELXTL-plus (Sheldrick, 1990)'
_computing_data_collection 'SHELXTL-plus (Sheldrick, 1990)'
_computing_data_reduction 'SHELXL-97  (Sheldrick, 1997)'
_computing_molecular_graphics 'SHELXL-97 (Sheldrick, 1997)'
_computing_publication_material 'SHELXL-97 (Sheldrick, 1997)'
_computing_structure_refinement 'SHELXL-97 (Sheldrick, 1997)'
_computing_structure_solution 'SHELXS-97 (Sheldrick, 1990)'
_diffrn_ambient_temperature 293(2)
_diffrn_measured_fraction_theta_full 0.973
_diffrn_measured_fraction_theta_max 0.973
_diffrn_measurement_device_type 'Siemens R3m'
_diffrn_measurement_method '\w scan'
_diffrn_radiation_monochromator graphite
_diffrn_radiation_source 'fine-focus sealed tube'
_diffrn_radiation_type MoK\a
_diffrn_radiation_wavelength 0.71073
_diffrn_reflns_av_R_equivalents 0.0336
_diffrn_reflns_av_sigmaI/netI 0.0524
_diffrn_reflns_limit_h_max 6
_diffrn_reflns_limit_h_min 0
_diffrn_reflns_limit_k_max 29
_diffrn_reflns_limit_k_min 0
_diffrn_reflns_limit_l_max 16
_diffrn_reflns_limit_l_min -16
_diffrn_reflns_number 4024
_diffrn_reflns_theta_full 27.51
_diffrn_reflns_theta_max 27.51
_diffrn_reflns_theta_min 2.37
_diffrn_standards_decay_% none
_diffrn_standards_interval_count 200
_diffrn_standards_number 2
_exptl_absorpt_coefficient_mu 2.703
_exptl_absorpt_correction_T_max 0.6716
_exptl_absorpt_correction_T_min 0.3338
_exptl_absorpt_correction_type \y-scan
_exptl_crystal_colour 'dark blue'
_exptl_crystal_density_diffrn 1.926
_exptl_crystal_density_method 'not measured'
_exptl_crystal_description prismatic
_exptl_crystal_F_000 924
_exptl_crystal_size_max 0.52
_exptl_crystal_size_mid 0.32
_exptl_crystal_size_min 0.16
_refine_diff_density_max 1.110
_refine_diff_density_min -0.691
_refine_diff_density_rms 0.140
_refine_ls_extinction_coef 0.0006(6)
_refine_ls_extinction_expression Fc^*^=kFc[1+0.001xFc^2^\l^3^/sin(2\q)]^-1/4^
_refine_ls_extinction_method SHELXL
_refine_ls_goodness_of_fit_ref 1.067
_refine_ls_hydrogen_treatment mixed
_refine_ls_matrix_type full
_refine_ls_number_parameters 245
_refine_ls_number_reflns 3644
_refine_ls_number_restraints 0
_refine_ls_restrained_S_all 1.067
_refine_ls_R_factor_all 0.0941
_refine_ls_R_factor_gt 0.0546
_refine_ls_shift/su_max 0.001
_refine_ls_shift/su_mean 0.000
_refine_ls_structure_factor_coef Fsqd
_refine_ls_weighting_details 'w=1/[\s^2^(Fo^2^)+(0.0588P)^2^+6.2256P] where P=(Fo^2^+2Fc^2^)/3'
_refine_ls_weighting_scheme calc
_refine_ls_wR_factor_gt 0.1232
_refine_ls_wR_factor_ref 0.1546
_reflns_number_gt 2438
_reflns_number_total 3644
_reflns_threshold_expression >2sigma(I)
_cod_data_source_file b203301a.txt
_cod_data_source_block cu
_cod_depositor_comments
;
The following automatic conversions were performed:

'_symmetry_cell_setting' value 'Monoclinic' changed to 'monoclinic'
according to
/usr/data/users/saulius/automatic-downloads/retrospective/RSC/lib/dictionaries/cif_core.dic
dictionary named 'cif_core.dic' version 2.4.2 from 2011-04-26.

Automatic conversion script
Id: cif_fix_values 2281 2013-09-26 08:29:07Z andrius 

The following automatic conversions were performed:

'_refine_ls_weighting_scheme' value 'calc
w=1/[\s^2^(Fo^2^)+(0.0588P)^2^+6.2256P] where P=(Fo^2^+2Fc^2^)/3' was
changed to 'calc'. New tag '_refine_ls_weighting_details' was
created. The value of the new tag was set to
'w=1/[\s^2^(Fo^2^)+(0.0588P)^2^+6.2256P] where P=(Fo^2^+2Fc^2^)/3'.

Automatic conversion script
Id: cif_fix_values 3143 2015-03-26 13:38:13Z robertas 
;
_cod_original_sg_symbol_H-M P2(1)/n
_cod_database_code 7114010

loop_
_symmetry_equiv_pos_as_xyz
'x, y, z'
'-x+1/2, y+1/2, -z+1/2'
'-x, -y, -z'
'x-1/2, -y-1/2, z-1/2'

loop_
_atom_site_label
_atom_site_type_symbol
_atom_site_fract_x
_atom_site_fract_y
_atom_site_fract_z
_atom_site_U_iso_or_equiv
_atom_site_adp_type
_atom_site_occupancy
_atom_site_calc_flag
_atom_site_refinement_flags
Cu1 Cu 0.10156(14) 0.05367(3) 0.04987(6) 0.0358(2) Uani 1 d .
Cu2 Cu 0.05601(14) 0.17850(4) 0.37738(6) 0.0388(2) Uani 1 d .
N1 N 0.3386(9) 0.2103(2) 0.3061(3) 0.0306(10) Uani 1 d .
N2 N 1.3030(9) 0.3037(2) -0.0219(4) 0.0331(11) Uani 1 d .
O1 O -0.0660(9) 0.0903(2) 0.3427(3) 0.0436(11) Uani 1 d .
O2 O 0.0546(8) 0.08533(18) 0.1825(3) 0.0390(10) Uani 1 d .
O3 O -0.3844(8) -0.10059(19) -0.0227(4) 0.0461(12) Uani 1 d .
O4 O -0.7580(8) -0.1184(2) 0.0372(3) 0.0445(11) Uani 1 d .
O5 O -0.1473(7) -0.00616(17) 0.0697(3) 0.0372(10) Uani 1 d .
C1 C 0.4054(12) 0.2676(3) 0.3055(5) 0.0376(14) Uani 1 d .
H1A H 0.3151 0.2944 0.3474 0.080 Uiso 1 d R
C2 C 0.5973(12) 0.2887(3) 0.2470(5) 0.0347(13) Uani 1 d .
H2A H 0.6428 0.3293 0.2504 0.080 Uiso 1 d R
C3 C 0.7261(10) 0.2510(2) 0.1831(4) 0.0275(11) Uani 1 d .
C4 C 0.6546(10) 0.1924(2) 0.1830(4) 0.0301(12) Uani 1 d .
H4A H 0.7375 0.1650 0.1398 0.080 Uiso 1 d R
C5 C 0.4655(10) 0.1740(3) 0.2449(5) 0.0329(13) Uani 1 d .
H5A H 0.4213 0.1332 0.2444 0.080 Uiso 1 d R
C6 C 0.9263(11) 0.2710(3) 0.1133(4) 0.0315(12) Uani 1 d .
C7 C 0.9581(12) 0.3288(3) 0.0839(5) 0.0381(14) Uani 1 d .
H7A H 0.8482 0.3584 0.1094 0.080 Uiso 1 d R
C8 C 1.1478(12) 0.3439(3) 0.0180(5) 0.0365(14) Uani 1 d .
H8A H 1.1689 0.3843 0.0001 0.080 Uiso 1 d R
C9 C 1.2731(11) 0.2476(3) 0.0077(5) 0.0341(13) Uani 1 d .
H9A H 1.3886 0.2190 -0.0170 0.080 Uiso 1 d R
C10 C 1.0886(10) 0.2294(3) 0.0709(4) 0.0315(12) Uani 1 d .
H10A H 1.0686 0.1886 0.0862 0.080 Uiso 1 d R
C11 C -0.0837(11) 0.0673(2) 0.2558(4) 0.0319(13) Uani 1 d .
C12 C -0.2766(11) 0.0202(2) 0.2372(5) 0.0321(13) Uani 1 d .
C13 C -0.3020(11) -0.0142(2) 0.1471(4) 0.0310(12) Uani 1 d .
C14 C -0.4999(11) -0.0552(2) 0.1364(4) 0.0305(12) Uani 1 d .
C15 C -0.5515(11) -0.0931(2) 0.0430(5) 0.0337(13) Uani 1 d .
C16 C -0.6620(12) -0.0623(3) 0.2191(5) 0.0410(15) Uani 1 d .
H16A H -0.7933 -0.0910 0.2138 0.080 Uiso 1 d R
C17 C -0.6367(14) -0.0299(3) 0.3073(6) 0.0502(18) Uani 1 d .
H17A H -0.7529 -0.0348 0.3614 0.080 Uiso 1 d R
C18 C -0.4414(13) 0.0104(3) 0.3171(5) 0.0439(16) Uani 1 d .
H18A H -0.4186 0.0318 0.3798 0.080 Uiso 1 d R

loop_
_atom_site_aniso_label
_atom_site_aniso_U_11
_atom_site_aniso_U_22
_atom_site_aniso_U_33
_atom_site_aniso_U_23
_atom_site_aniso_U_13
_atom_site_aniso_U_12
Cu1 0.0335(4) 0.0308(4) 0.0438(4) -0.0098(3) 0.0140(3) -0.0080(3)
Cu2 0.0316(4) 0.0468(5) 0.0388(4) 0.0026(3) 0.0140(3) 0.0002(3)
N1 0.028(2) 0.038(3) 0.026(2) 0.001(2) 0.0042(19) 0.002(2)
N2 0.028(2) 0.033(3) 0.038(3) 0.004(2) 0.007(2) 0.001(2)
O1 0.053(3) 0.042(3) 0.036(2) -0.008(2) 0.007(2) -0.007(2)
O2 0.039(2) 0.034(2) 0.044(2) -0.0065(19) 0.009(2) -0.0085(19)
O3 0.042(3) 0.039(2) 0.059(3) -0.017(2) 0.021(2) -0.015(2)
O4 0.039(3) 0.048(3) 0.047(3) -0.009(2) 0.012(2) -0.012(2)
O5 0.034(2) 0.029(2) 0.050(3) -0.0086(19) 0.016(2) -0.0074(17)
C1 0.039(3) 0.037(3) 0.037(3) -0.001(3) 0.009(3) 0.007(3)
C2 0.043(3) 0.025(3) 0.037(3) -0.003(2) 0.009(3) -0.002(3)
C3 0.024(3) 0.030(3) 0.029(3) 0.002(2) 0.004(2) 0.001(2)
C4 0.025(3) 0.031(3) 0.035(3) -0.002(2) 0.005(2) 0.002(2)
C5 0.026(3) 0.031(3) 0.042(3) 0.002(3) 0.011(2) -0.001(2)
C6 0.026(3) 0.035(3) 0.034(3) 0.004(2) 0.005(2) 0.001(2)
C7 0.038(3) 0.031(3) 0.046(4) 0.002(3) 0.016(3) 0.005(3)
C8 0.041(3) 0.033(3) 0.037(3) 0.004(3) 0.012(3) -0.004(3)
C9 0.030(3) 0.033(3) 0.040(3) 0.001(3) 0.010(3) -0.001(2)
C10 0.029(3) 0.033(3) 0.032(3) 0.000(2) 0.004(2) 0.002(2)
C11 0.036(3) 0.027(3) 0.033(3) 0.002(2) 0.007(2) 0.004(2)
C12 0.033(3) 0.026(3) 0.038(3) 0.000(2) 0.005(2) 0.004(2)
C13 0.030(3) 0.027(3) 0.037(3) 0.001(2) 0.011(2) 0.001(2)
C14 0.030(3) 0.026(3) 0.036(3) 0.002(2) 0.008(2) 0.001(2)
C15 0.033(3) 0.026(3) 0.043(3) -0.005(2) 0.009(3) -0.002(2)
C16 0.034(3) 0.030(3) 0.059(4) 0.002(3) 0.016(3) -0.006(3)
C17 0.054(4) 0.045(4) 0.053(4) 0.002(3) 0.028(4) -0.008(3)
C18 0.056(4) 0.037(3) 0.040(4) -0.004(3) 0.019(3) -0.001(3)

loop_
_atom_type_symbol
_atom_type_description
_atom_type_scat_dispersion_real
_atom_type_scat_dispersion_imag
_atom_type_scat_source
C C 0.0033 0.0016 'International Tables Vol C Tables 4.2.6.8 and 6.1.1.4'
H H 0.0000 0.0000 'International Tables Vol C Tables 4.2.6.8 and 6.1.1.4'
N N 0.0061 0.0033 'International Tables Vol C Tables 4.2.6.8 and 6.1.1.4'
O O 0.0106 0.0060 'International Tables Vol C Tables 4.2.6.8 and 6.1.1.4'
Cu Cu 0.3201 1.2651 'International Tables Vol C Tables 4.2.6.8 and 6.1.1.4'

loop_
_geom_angle_atom_site_label_1
_geom_angle_atom_site_label_2
_geom_angle_atom_site_label_3
_geom_angle
_geom_angle_site_symmetry_1
_geom_angle_site_symmetry_3
O3 Cu1 O2 94.63(18) 3 .
O3 Cu1 O5 92.77(17) 3 3
O2 Cu1 O5 167.99(18) . 3
O3 Cu1 O5 169.21(18) 3 .
O2 Cu1 O5 92.26(17) . .
O5 Cu1 O5 79.14(18) 3 .
O3 Cu1 Cu1 131.98(13) 3 3
O2 Cu1 Cu1 131.27(13) . 3
O5 Cu1 Cu1 39.60(11) 3 3
O5 Cu1 Cu1 39.54(12) . 3
N1 Cu2 N2 143.9(2) . 4_466
N1 Cu2 O1 118.83(19) . .
N2 Cu2 O1 97.26(18) 4_466 .
C5 N1 C1 117.0(5) . .
C5 N1 Cu2 117.7(4) . .
C1 N1 Cu2 124.9(4) . .
C9 N2 C8 117.2(5) . .
C9 N2 Cu2 118.7(4) . 4_765
C8 N2 Cu2 124.1(4) . 4_765
C11 O1 Cu2 126.5(4) . .
C11 O2 Cu1 130.3(4) . .
C15 O3 Cu1 129.0(4) . 3
C13 O5 Cu1 129.3(4) . 3
C13 O5 Cu1 129.8(4) . .
Cu1 O5 Cu1 100.86(18) 3 .
N1 C1 C2 122.6(5) . .
C1 C2 C3 120.0(5) . .
C4 C3 C2 117.1(5) . .
C4 C3 C6 119.5(5) . .
C2 C3 C6 123.3(5) . .
C5 C4 C3 119.9(5) . .
N1 C5 C4 123.2(5) . .
C7 C6 C10 116.9(5) . .
C7 C6 C3 123.6(5) . .
C10 C6 C3 119.4(5) . .
C6 C7 C8 120.3(5) . .
N2 C8 C7 122.3(5) . .
N2 C9 C10 123.8(5) . .
C9 C10 C6 119.5(5) . .
O1 C11 O2 120.6(5) . .
O1 C11 C12 118.7(5) . .
O2 C11 C12 120.6(5) . .
C18 C12 C13 118.9(6) . .
C18 C12 C11 115.7(5) . .
C13 C12 C11 125.4(5) . .
O5 C13 C14 119.4(5) . .
O5 C13 C12 120.4(5) . .
C14 C13 C12 120.1(5) . .
C16 C14 C13 118.1(5) . .
C16 C14 C15 116.7(5) . .
C13 C14 C15 125.2(5) . .
O4 C15 O3 122.2(6) . .
O4 C15 C14 117.1(5) . .
O3 C15 C14 120.6(5) . .
C17 C16 C14 122.2(6) . .
C16 C17 C18 119.3(6) . .
C17 C18 C12 121.2(6) . .

loop_
_geom_bond_atom_site_label_1
_geom_bond_atom_site_label_2
_geom_bond_distance
_geom_bond_site_symmetry_2
Cu1 O3 1.892(4) 3
Cu1 O2 1.904(4) .
Cu1 O5 1.925(4) 3
Cu1 O5 1.928(4) .
Cu1 Cu1 2.9705(15) 3
Cu2 N1 1.935(5) .
Cu2 N2 1.953(5) 4_466
Cu2 O1 2.163(5) .
N1 C5 1.348(7) .
N1 C1 1.358(8) .
N2 C9 1.350(7) .
N2 C8 1.351(8) .
N2 Cu2 1.953(5) 4_765
O1 C11 1.254(7) .
O2 C11 1.292(7) .
O3 C15 1.267(7) .
O3 Cu1 1.892(4) 3
O4 C15 1.244(7) .
O5 C13 1.336(6) .
O5 Cu1 1.925(4) 3
C1 C2 1.382(8) .
C2 C3 1.395(8) .
C3 C4 1.393(8) .
C3 C6 1.495(7) .
C4 C5 1.376(7) .
C6 C7 1.389(8) .
C6 C10 1.409(8) .
C7 C8 1.391(8) .
C9 C10 1.367(8) .
C11 C12 1.505(8) .
C12 C18 1.402(8) .
C12 C13 1.421(8) .
C13 C14 1.415(8) .
C14 C16 1.413(8) .
C14 C15 1.518(8) .
C16 C17 1.374(10) .
C17 C18 1.394(10) .
